data_2237616
loop_
_publ_author_name
'Aravindakshan, A. Ambili'
'Sithambaresan, M.'
'Kurup, M. R. Prathapachandra'

_publ_section_title
;
 (2<i>E</i>)-2-(3-Ethoxy-2-hydroxybenzylidene)hydrazinecarboxamide
;
_journal_coeditor_code FJ2621
_journal_issue 4
_journal_name_full 'Acta Crystallographica Section E'
_journal_page_first o586
_journal_page_last o587
_journal_paper_doi 10.1107/S1600536813007617
_journal_volume 69
_journal_year 2013
_chemical_formula_iupac 'C10 H13 N3 O3'
_chemical_formula_moiety 'C10 H13 N3 O3'
_chemical_formula_sum 'C10 H13 N3 O3'
_chemical_formula_weight 223.23
_chemical_name_systematic
;
(2<i>E</i>)-2-(3-Ethoxy-2-hydroxybenzylidene)hydrazinecarboxamide
;
_space_group_IT_number 2
_symmetry_cell_setting triclinic
_symmetry_space_group_name_Hall '-P 1'
_symmetry_space_group_name_H-M 'P -1'
_atom_sites_solution_hydrogens geom
_atom_sites_solution_primary direct
_atom_sites_solution_secondary difmap
_audit_creation_method SHELXL-97
_cell_angle_alpha 97.509(4)
_cell_angle_beta 98.819(3)
_cell_angle_gamma 105.790(4)
_cell_formula_units_Z 2
_cell_length_a 5.0676(4)
_cell_length_b 7.0426(7)
_cell_length_c 15.8394(15)
_cell_measurement_reflns_used 1468
_cell_measurement_temperature 296(2)
_cell_measurement_theta_max 27.8310
_cell_measurement_theta_min 3.1030
_cell_volume 528.62(9)
_computing_cell_refinement 'APEX2 and SAINT (Bruker, 2004)'
_computing_data_collection 'APEX2 (Bruker, 2004)'
_computing_data_reduction 'SAINT and XPREP (Bruker, 2004)'
_computing_molecular_graphics 'ORTEP-3 for Windows (Farrugia, 2012) and DIAMOND (Brandenburg, 2010)'
_computing_publication_material 'SHELXL97 (Sheldrick, 2008) and publCIF (Westrip, 2010)'
_computing_structure_refinement 'SHELXL97 (Sheldrick, 2008)'
_computing_structure_solution 'SHELXS97 (Sheldrick, 2008)'
_diffrn_ambient_temperature 296(2)
_diffrn_detector_area_resol_mean 8.33
_diffrn_measured_fraction_theta_full 0.969
_diffrn_measured_fraction_theta_max 0.969
_diffrn_measurement_device_type 'Bruker Kappa APEXII CCD'
_diffrn_measurement_method '\w and \f scan'
_diffrn_radiation_monochromator graphite
_diffrn_radiation_source 'fine-focus sealed tube'
_diffrn_radiation_type MoK\a
_diffrn_radiation_wavelength 0.71073
_diffrn_reflns_av_R_equivalents 0.0113
_diffrn_reflns_av_sigmaI/netI 0.0224
_diffrn_reflns_limit_h_max 6
_diffrn_reflns_limit_h_min -4
_diffrn_reflns_limit_k_max 7
_diffrn_reflns_limit_k_min -8
_diffrn_reflns_limit_l_max 18
_diffrn_reflns_limit_l_min -18
_diffrn_reflns_number 2559
_diffrn_reflns_theta_full 25.00
_diffrn_reflns_theta_max 25.00
_diffrn_reflns_theta_min 2.65
_diffrn_standards_number 0
_exptl_absorpt_coefficient_mu 0.106
_exptl_absorpt_correction_T_max 0.9793
_exptl_absorpt_correction_T_min 0.9692
_exptl_absorpt_correction_type multi-scan
_exptl_absorpt_process_details '(SADABS; Bruker, 2004)'
_exptl_crystal_colour colorless
_exptl_crystal_density_diffrn 1.403
_exptl_crystal_density_method 'not measured'
_exptl_crystal_description needle
_exptl_crystal_F_000 236.0
_exptl_crystal_size_max 0.30
_exptl_crystal_size_mid 0.25
_exptl_crystal_size_min 0.20
_refine_diff_density_max 0.153
_refine_diff_density_min -0.182
_refine_ls_extinction_coef 0.043(11)
_refine_ls_extinction_expression Fc^*^=kFc[1+0.001xFc^2^\l^3^/sin(2\q)]^-1/4^
_refine_ls_extinction_method 'SHELXL97 (Sheldrick, 2008)'
_refine_ls_goodness_of_fit_ref 1.053
_refine_ls_hydrogen_treatment mixed
_refine_ls_matrix_type full
_refine_ls_number_parameters 163
_refine_ls_number_reflns 1794
_refine_ls_number_restraints 5
_refine_ls_restrained_S_all 1.057
_refine_ls_R_factor_all 0.0451
_refine_ls_R_factor_gt 0.0373
_refine_ls_shift/su_max 0.000
_refine_ls_shift/su_mean 0.000
_refine_ls_structure_factor_coef Fsqd
_refine_ls_weighting_details 'calc w=1/[\s^2^(Fo^2^)+(0.0603P)^2^+0.0879P] where P=(Fo^2^+2Fc^2^)/3'
_refine_ls_weighting_scheme calc
_refine_ls_wR_factor_gt 0.1011
_refine_ls_wR_factor_ref 0.1085
_reflns_number_gt 1496
_reflns_number_total 1794
_reflns_threshold_expression I>2sigma(I)
_cod_data_source_file fj2621.cif
_cod_data_source_block I
_cod_original_cell_volume 528.62(8)
_cod_database_code 2237616
_cod_database_fobs_code 2237616

loop_
_symmetry_equiv_pos_as_xyz
'x, y, z'
'-x, -y, -z'

loop_
_atom_site_type_symbol
_atom_site_label
_atom_site_fract_x
_atom_site_fract_y
_atom_site_fract_z
_atom_site_U_iso_or_equiv
_atom_site_adp_type
_atom_site_calc_flag
_atom_site_refinement_flags
_atom_site_occupancy
_atom_site_symmetry_multiplicity
O O1 0.0222(2) 0.77360(18) 0.14679(8) 0.0535(4) Uani d . 1 1
O O2 0.4871(2) 0.95529(17) 0.25818(8) 0.0507(4) Uani d D 1 1
N N3 1.1509(3) 1.3215(2) 0.44231(10) 0.0451(4) Uani d D 1 1
N N1 0.9230(2) 0.92842(19) 0.36957(8) 0.0378(3) Uani d . 1 1
N N2 1.1846(3) 1.0000(2) 0.42199(9) 0.0415(4) Uani d D 1 1
O O3 1.5573(2) 1.25778(16) 0.48904(8) 0.0484(3) Uani d . 1 1
C C1 0.4059(3) 0.7519(2) 0.24373(10) 0.0380(4) Uani d . 1 1
C C2 0.1566(3) 0.6509(2) 0.18340(10) 0.0409(4) Uani d . 1 1
C C3 0.0673(3) 0.4439(3) 0.16548(11) 0.0482(4) Uani d . 1 1
H H3 -0.0981 0.3773 0.1258 0.058 Uiso calc R 1 1
C C4 0.2212(4) 0.3340(3) 0.20585(12) 0.0518(5) Uani d . 1 1
H H4 0.1593 0.1945 0.1932 0.062 Uiso calc R 1 1
C C5 0.4660(3) 0.4317(3) 0.26476(11) 0.0460(4) Uani d . 1 1
H H5 0.5691 0.3576 0.2916 0.055 Uiso calc R 1 1
C C6 0.5613(3) 0.6415(2) 0.28465(9) 0.0374(4) Uani d . 1 1
C C7 0.8283(3) 0.7384(2) 0.34449(9) 0.0383(4) Uani d . 1 1
H H7 0.9336 0.6587 0.3652 0.046 Uiso calc R 1 1
C C8 1.3056(3) 1.1985(2) 0.45241(9) 0.0359(4) Uani d . 1 1
C C9 -0.2192(3) 0.6811(3) 0.07918(11) 0.0510(5) Uani d . 1 1
H H9A -0.3608 0.5872 0.1005 0.061 Uiso calc R 1 1
H H9B -0.1694 0.6088 0.0307 0.061 Uiso calc R 1 1
C C10 -0.3277(4) 0.8456(3) 0.05117(13) 0.0641(6) Uani d . 1 1
H H10A -0.3775 0.9153 0.0996 0.096 Uiso calc R 1 1
H H10B -0.4897 0.7890 0.0054 0.096 Uiso calc R 1 1
H H10C -0.1854 0.9378 0.0305 0.096 Uiso calc R 1 1
H H2 1.274(3) 0.917(2) 0.4371(11) 0.045(5) Uiso d D 1 1
H H2' 0.642(3) 0.984(3) 0.2920(12) 0.079(7) Uiso d D 1 1
H H3A 1.223(3) 1.4467(15) 0.4605(12) 0.061(6) Uiso d D 1 1
H H3B 0.975(2) 1.278(3) 0.4271(13) 0.068(6) Uiso d D 1 1

loop_
_atom_site_aniso_label
_atom_site_aniso_U_11
_atom_site_aniso_U_22
_atom_site_aniso_U_33
_atom_site_aniso_U_12
_atom_site_aniso_U_13
_atom_site_aniso_U_23
O1 0.0390(6) 0.0514(8) 0.0589(7) 0.0127(5) -0.0154(5) 0.0016(6)
O2 0.0410(7) 0.0387(7) 0.0609(8) 0.0109(5) -0.0143(5) -0.0013(5)
N3 0.0284(7) 0.0373(8) 0.0621(9) 0.0075(6) -0.0051(6) 0.0045(7)
N1 0.0270(7) 0.0419(8) 0.0375(7) 0.0069(5) -0.0039(5) 0.0016(6)
N2 0.0284(7) 0.0392(8) 0.0493(8) 0.0102(6) -0.0094(5) 0.0010(6)
O3 0.0246(6) 0.0407(7) 0.0695(8) 0.0063(5) -0.0086(5) 0.0021(5)
C1 0.0323(8) 0.0383(9) 0.0383(8) 0.0081(7) 0.0016(6) 0.0009(6)
C2 0.0315(8) 0.0461(10) 0.0405(8) 0.0107(7) -0.0008(6) 0.0029(7)
C3 0.0345(9) 0.0492(10) 0.0474(9) 0.0026(7) -0.0057(7) -0.0013(7)
C4 0.0468(10) 0.0385(9) 0.0569(10) 0.0015(8) -0.0026(8) 0.0018(8)
C5 0.0434(9) 0.0411(9) 0.0471(9) 0.0086(7) -0.0022(7) 0.0075(7)
C6 0.0316(8) 0.0418(9) 0.0341(8) 0.0075(7) 0.0018(6) 0.0032(6)
C7 0.0341(8) 0.0392(9) 0.0381(8) 0.0108(7) -0.0012(6) 0.0050(7)
C8 0.0270(7) 0.0386(8) 0.0382(8) 0.0075(6) 0.0006(6) 0.0053(6)
C9 0.0367(9) 0.0647(12) 0.0425(9) 0.0128(8) -0.0072(7) -0.0004(8)
C10 0.0483(11) 0.0769(14) 0.0604(12) 0.0167(10) -0.0099(9) 0.0168(10)

loop_
_atom_type_symbol
_atom_type_description
_atom_type_scat_dispersion_real
_atom_type_scat_dispersion_imag
_atom_type_scat_source
C C 0.0033 0.0016 'International Tables Vol C Tables 4.2.6.8 and 6.1.1.4'
H H 0.0000 0.0000 'International Tables Vol C Tables 4.2.6.8 and 6.1.1.4'
N N 0.0061 0.0033 'International Tables Vol C Tables 4.2.6.8 and 6.1.1.4'
O O 0.0106 0.0060 'International Tables Vol C Tables 4.2.6.8 and 6.1.1.4'

loop_
_geom_angle_atom_site_label_1
_geom_angle_atom_site_label_2
_geom_angle_atom_site_label_3
_geom_angle
C2 O1 C9 117.61(13)
C1 O2 H2' 102.2(16)
C8 N3 H3A 120.2(13)
C8 N3 H3B 121.7(13)
H3A N3 H3B 117.1(17)
C7 N1 N2 116.34(13)
C8 N2 N1 121.45(13)
C8 N2 H2 118.6(12)
N1 N2 H2 120.0(12)
O2 C1 C6 122.85(14)
O2 C1 C2 117.48(14)
C6 C1 C2 119.66(15)
O1 C2 C3 125.56(14)
O1 C2 C1 114.78(14)
C3 C2 C1 119.66(14)
C2 C3 C4 120.82(15)
C2 C3 H3 119.6
C4 C3 H3 119.6
C5 C4 C3 119.85(16)
C5 C4 H4 120.1
C3 C4 H4 120.1
C4 C5 C6 120.70(15)
C4 C5 H5 119.7
C6 C5 H5 119.7
C1 C6 C5 119.31(14)
C1 C6 C7 121.94(14)
C5 C6 C7 118.68(14)
N1 C7 C6 122.59(14)
N1 C7 H7 118.7
C6 C7 H7 118.7
O3 C8 N3 122.89(15)
O3 C8 N2 118.66(13)
N3 C8 N2 118.45(13)
O1 C9 C10 107.13(15)
O1 C9 H9A 110.3
C10 C9 H9A 110.3
O1 C9 H9B 110.3
C10 C9 H9B 110.3
H9A C9 H9B 108.5
C9 C10 H10A 109.5
C9 C10 H10B 109.5
H10A C10 H10B 109.5
C9 C10 H10C 109.5
H10A C10 H10C 109.5
H10B C10 H10C 109.5

loop_
_geom_bond_atom_site_label_1
_geom_bond_atom_site_label_2
_geom_bond_distance
O1 C2 1.3697(19)
O1 C9 1.4319(18)
O2 C1 1.3558(19)
O2 H2' 0.837(10)
N3 C8 1.326(2)
N3 H3A 0.849(9)
N3 H3B 0.846(9)
N1 C7 1.278(2)
N1 N2 1.3749(17)
N2 C8 1.352(2)
N2 H2 0.869(9)
O3 C8 1.2481(17)
C1 C6 1.397(2)
C1 C2 1.407(2)
C2 C3 1.380(2)
C3 C4 1.386(2)
C3 H3 0.9300
C4 C5 1.377(2)
C4 H4 0.9300
C5 C6 1.400(2)
C5 H5 0.9300
C6 C7 1.459(2)
C7 H7 0.9300
C9 C10 1.499(3)
C9 H9A 0.9700
C9 H9B 0.9700
C10 H10A 0.9600
C10 H10B 0.9600
C10 H10C 0.9600

loop_
_geom_hbond_atom_site_label_D
_geom_hbond_atom_site_label_H
_geom_hbond_atom_site_label_A
_geom_hbond_site_symmetry_A
_geom_hbond_distance_DH
_geom_hbond_distance_HA
_geom_hbond_distance_DA
_geom_hbond_angle_DHA
N3 H3A O3 2_886 0.849(9) 2.060(10) 2.9034(19) 172.6(17)
O2 H2' N1 . 0.837(10) 1.893(13) 2.6736(15) 155(2)
N2 H2 O3 2_876 0.869(9) 2.062(11) 2.8965(17) 160.7(16)
C9 H9A Cg 1_455 0.970 2.75 3.5896(19) 145

loop_
_geom_torsion_atom_site_label_1
_geom_torsion_atom_site_label_2
_geom_torsion_atom_site_label_3
_geom_torsion_atom_site_label_4
_geom_torsion
C7 N1 N2 C8 -179.98(14)
C9 O1 C2 C3 -5.3(2)
C9 O1 C2 C1 174.53(14)
O2 C1 C2 O1 -0.8(2)
C6 C1 C2 O1 -179.55(13)
O2 C1 C2 C3 179.03(14)
C6 C1 C2 C3 0.3(2)
O1 C2 C3 C4 179.43(16)
C1 C2 C3 C4 -0.4(3)
C2 C3 C4 C5 0.1(3)
C3 C4 C5 C6 0.2(3)
O2 C1 C6 C5 -178.64(14)
C2 C1 C6 C5 0.1(2)
O2 C1 C6 C7 -1.8(2)
C2 C1 C6 C7 176.94(13)
C4 C5 C6 C1 -0.3(3)
C4 C5 C6 C7 -177.26(14)
N2 N1 C7 C6 -176.32(13)
C1 C6 C7 N1 6.9(2)
C5 C6 C7 N1 -176.21(15)
N1 N2 C8 O3 -169.81(13)
N1 N2 C8 N3 10.5(2)
C2 O1 C9 C10 179.40(14)

loop_
_cod_related_entry_id
_cod_related_entry_database
_cod_related_entry_code
1 ChemSpider 29368897
